data_4500909
loop_
_publ_author_name
'Seth, Saikat Kumar'
'Saha, Indranil'
'Estarellas, Carolina'
'Frontera, Antonio'
'Kar, Tanusree'
'Mukhopadhyay, Subrata'

_publ_section_title
;
 Supramolecular Self-Assembly of M-IDA Complexes Involving
 Lone-Pair&#x00B7;&#x00B7;&#x00B7;\p Interactions: Crystal Structures,
 Hirshfeld Surface Analysis, and DFT Calculations [H2IDA = iminodiacetic
 acid, M = Cu(II), Ni(II)]
;
_journal_issue 7
_journal_name_full 'Crystal Growth &amp; Design'
_journal_page_first 3250
_journal_paper_doi 10.1021/cg200506q
_journal_volume 11
_journal_year 2011
_chemical_formula_sum 'C9 H13 Cu N3 O5'
_chemical_formula_weight 306.76
_chemical_name_systematic
;
 ?
;
_space_group_IT_number 14
_symmetry_cell_setting monoclinic
_symmetry_space_group_name_Hall '-P 2ybc'
_symmetry_space_group_name_H-M 'P 1 21/c 1'
_atom_sites_solution_hydrogens geom
_atom_sites_solution_primary direct
_atom_sites_solution_secondary difmap
_audit_creation_method SHELXL-97
_cell_angle_alpha 90.00
_cell_angle_beta 95.841(5)
_cell_angle_gamma 90.00
_cell_formula_units_Z 4
_cell_length_a 5.955(4)
_cell_length_b 9.929(9)
_cell_length_c 19.717(5)
_cell_measurement_reflns_used 840
_cell_measurement_temperature 120(2)
_cell_measurement_theta_max 25.0
_cell_measurement_theta_min 1.5
_cell_volume 1159.8(13)
_computing_cell_refinement
;
APEX2 (Bruker, 2007) and SAINT (Bruker, 2007)
;
_computing_data_collection 'APEX2 (Bruker, 2007)'
_computing_data_reduction
;
SAINT (Bruker, 2007) and XPREP (Bruker, 2007)
;
_computing_molecular_graphics
;
ORTEP-3 for Windows (Farrugia, 1997), DIAMOND (Brandenburg,
1999) 
;
_computing_publication_material 'PLATON (Spek, 2009)'
_computing_structure_refinement 'SHELXL-97 (Sheldrick, 1997)'
_computing_structure_solution 'SHELXS97 (Sheldrick, 2008)'
_diffrn_ambient_temperature 120(2)
_diffrn_measured_fraction_theta_full 1.000
_diffrn_measured_fraction_theta_max 1.000
_diffrn_measurement_device_type 'Bruker APEXII Kappa CCD area-detector'
_diffrn_measurement_method '\w and \f'
_diffrn_radiation_monochromator graphite
_diffrn_radiation_source 'fine-focus sealed tube'
_diffrn_radiation_type MoK\a
_diffrn_radiation_wavelength 0.71073
_diffrn_reflns_av_R_equivalents 0.0281
_diffrn_reflns_av_sigmaI/netI 0.0204
_diffrn_reflns_limit_h_max 6
_diffrn_reflns_limit_h_min -7
_diffrn_reflns_limit_k_max 11
_diffrn_reflns_limit_k_min -11
_diffrn_reflns_limit_l_max 23
_diffrn_reflns_limit_l_min -23
_diffrn_reflns_number 10524
_diffrn_reflns_theta_full 25.00
_diffrn_reflns_theta_max 25.00
_diffrn_reflns_theta_min 2.08
_exptl_absorpt_coefficient_mu 1.901
_exptl_absorpt_correction_T_max 0.89
_exptl_absorpt_correction_T_min 0.73
_exptl_absorpt_correction_type multi-scan
_exptl_absorpt_process_details '(SADABS; Bruker, 2001)'
_exptl_crystal_density_diffrn 1.757
_exptl_crystal_density_method 'not measured'
_exptl_crystal_F_000 628
_exptl_crystal_size_max 0.21
_exptl_crystal_size_mid 0.14
_exptl_crystal_size_min 0.06
_refine_diff_density_max 0.670
_refine_diff_density_min -0.673
_refine_diff_density_rms 0.059
_refine_ls_extinction_method none
_refine_ls_goodness_of_fit_ref 1.062
_refine_ls_hydrogen_treatment mixed
_refine_ls_matrix_type full
_refine_ls_number_parameters 176
_refine_ls_number_reflns 2039
_refine_ls_number_restraints 9
_refine_ls_restrained_S_all 1.165
_refine_ls_R_factor_all 0.0412
_refine_ls_R_factor_gt 0.0376
_refine_ls_shift/su_max 0.000
_refine_ls_shift/su_mean 0.000
_refine_ls_structure_factor_coef Fsqd
_refine_ls_weighting_details 'calc w=1/[\s^2^(Fo^2^)+(0.0440P)^2^+1.6216P] where P=(Fo^2^+2Fc^2^)/3'
_refine_ls_weighting_scheme calc
_refine_ls_wR_factor_gt 0.0973
_refine_ls_wR_factor_ref 0.0995
_reflns_number_gt 1849
_reflns_number_total 2039
_reflns_threshold_expression >2sigma(I)
_cod_data_source_file cg200506q_si_002.cif
_cod_data_source_block complex-1
_cod_depositor_comments
;
The following automatic conversions were performed:

'_symmetry_cell_setting' value 'Monoclinic' changed to 'monoclinic'
according to /home/saulius/struct/CIF-dictionaries/cif_core.dic
dictionary named 'cif_core.dic' version 2.4.1 from 2010-06-29.

Automatic conversion script
Id: cif_fix_values 1715 2011-07-08 13:25:40Z adriana 
;
_cod_original_sg_symbol_H-M P21/c
_cod_database_code 4500909

loop_
_symmetry_equiv_pos_as_xyz
'x, y, z'
'-x, y+1/2, -z+1/2'
'-x, -y, -z'
'x, -y-1/2, z-1/2'

loop_
_atom_site_label
_atom_site_type_symbol
_atom_site_fract_x
_atom_site_fract_y
_atom_site_fract_z
_atom_site_U_iso_or_equiv
_atom_site_adp_type
_atom_site_occupancy
_atom_site_symmetry_multiplicity
_atom_site_calc_flag
_atom_site_refinement_flags
_atom_site_disorder_assembly
_atom_site_disorder_group
Cu1 Cu 0.65801(8) 0.23752(4) 0.36144(3) 0.0487(2) Uani 1 1 d . . .
O4 O 0.3702(4) 0.2183(3) 0.30301(15) 0.0532(7) Uani 1 1 d . C .
O1 O 0.9318(4) 0.2038(3) 0.42496(14) 0.0516(7) Uani 1 1 d . C .
O2 O 1.1973(4) 0.0488(3) 0.44890(14) 0.0544(7) Uani 1 1 d . C .
C1 C 1.0131(6) 0.0864(3) 0.42046(17) 0.0398(8) Uani 1 1 d . . .
C7 C 0.5105(6) 0.6791(3) 0.44022(18) 0.0398(8) Uani 1 1 d . . .
O3 O 0.1525(4) 0.0678(3) 0.24744(15) 0.0616(8) Uani 1 1 d . C .
C4 C 0.3288(6) 0.1005(4) 0.28156(18) 0.0443(8) Uani 1 1 d . . .
C3 C 0.5079(6) -0.0055(4) 0.3017(2) 0.0471(9) Uani 1 1 d . C .
H3A H 0.4590 -0.0605 0.3381 0.057 Uiso 1 1 calc R A 1
H3B H 0.5232 -0.0638 0.2630 0.057 Uiso 1 1 calc R A 1
C2 C 0.8719(6) -0.0145(3) 0.37748(18) 0.0409(8) Uani 1 1 d . C .
H2A H 0.9704 -0.0767 0.3568 0.049 Uiso 1 1 calc R B 1
H2B H 0.7808 -0.0659 0.4063 0.049 Uiso 1 1 calc R B 1
N3 N 0.4734(5) 0.8019(3) 0.46559(17) 0.0498(8) Uani 1 1 d . . .
H3C H 0.3429 0.8389 0.4576 0.060 Uiso 1 1 calc R . .
H3D H 0.5802 0.8433 0.4898 0.060 Uiso 1 1 calc R . .
N2 N 0.5946(5) 0.4202(3) 0.39159(15) 0.0394(6) Uani 1 1 d . C .
C9 C 0.7562(6) 0.4930(4) 0.42754(19) 0.0441(8) Uani 1 1 d . . .
H9 H 0.8992 0.4553 0.4360 0.053 Uiso 1 1 calc R C .
C5 C 0.3926(6) 0.4804(4) 0.3788(2) 0.0471(9) Uani 1 1 d . . .
H5 H 0.2782 0.4331 0.3535 0.056 Uiso 1 1 calc R C .
C8 C 0.7228(6) 0.6183(4) 0.45220(19) 0.0443(8) Uani 1 1 d . C .
H8 H 0.8408 0.6635 0.4770 0.053 Uiso 1 1 calc R . .
O5 O 0.8671(6) 0.2978(4) 0.27514(18) 0.0780(9) Uani 1 1 d DU C .
N1 N 0.7245(9) 0.0528(5) 0.3240(3) 0.0279(11) Uani 0.50 1 d P C 1
N1A N 0.6371(10) 0.0378(6) 0.3641(4) 0.0465(15) Uani 0.50 1 d P C 2
H11 H 0.785(9) 0.051(6) 0.297(3) 0.083(19) Uiso 1 1 d . . .
C6 C 0.3451(6) 0.6067(4) 0.4007(2) 0.0484(9) Uani 1 1 d . C .
H6 H 0.2031 0.6441 0.3894 0.058 Uiso 1 1 calc R . .
H1O5 H 0.9032 0.2200 0.2569 0.073 Uiso 1 1 d RD . .
H2O5 H 0.9033 0.3624 0.2571 0.073 Uiso 1 1 d RD . .

loop_
_atom_site_aniso_label
_atom_site_aniso_U_11
_atom_site_aniso_U_22
_atom_site_aniso_U_33
_atom_site_aniso_U_23
_atom_site_aniso_U_13
_atom_site_aniso_U_12
Cu1 0.0421(3) 0.0286(3) 0.0708(4) -0.0028(2) -0.0159(2) 0.00952(17)
O4 0.0432(15) 0.0403(15) 0.0724(18) -0.0046(13) -0.0117(13) 0.0110(11)
O1 0.0472(15) 0.0352(13) 0.0681(17) -0.0076(12) -0.0152(12) 0.0135(11)
O2 0.0446(15) 0.0475(15) 0.0672(17) -0.0068(13) -0.0129(12) 0.0172(12)
C1 0.0375(18) 0.0374(18) 0.0444(19) 0.0029(15) 0.0042(14) 0.0074(15)
C7 0.0386(18) 0.0324(17) 0.0494(19) 0.0067(15) 0.0094(15) 0.0067(14)
O3 0.0349(14) 0.073(2) 0.0748(19) -0.0172(15) -0.0068(13) 0.0063(13)
C4 0.0337(19) 0.052(2) 0.048(2) -0.0016(17) 0.0079(15) 0.0051(16)
C3 0.0390(19) 0.044(2) 0.057(2) -0.0083(17) -0.0024(16) 0.0046(16)
C2 0.0363(18) 0.0335(18) 0.053(2) 0.0012(15) 0.0043(15) 0.0079(14)
N3 0.0398(17) 0.0355(16) 0.074(2) -0.0047(15) 0.0032(15) 0.0101(13)
N2 0.0349(15) 0.0333(14) 0.0494(16) 0.0017(12) 0.0012(12) 0.0058(12)
C9 0.0323(18) 0.0368(19) 0.062(2) 0.0024(16) -0.0030(15) 0.0083(14)
C5 0.0316(18) 0.046(2) 0.062(2) -0.0052(17) -0.0032(16) 0.0052(15)
C8 0.0347(18) 0.0361(18) 0.060(2) 0.0010(16) -0.0066(15) 0.0047(14)
O5 0.0756(13) 0.0790(13) 0.0796(13) 0.0025(10) 0.0095(10) 0.0197(10)
N1 0.026(3) 0.029(3) 0.030(3) 0.000(2) 0.009(2) 0.003(2)
N1A 0.039(3) 0.036(3) 0.062(4) -0.004(3) -0.004(3) 0.009(3)
C6 0.0295(18) 0.045(2) 0.070(2) -0.0015(18) -0.0003(16) 0.0126(15)

loop_
_atom_type_symbol
_atom_type_description
_atom_type_scat_dispersion_real
_atom_type_scat_dispersion_imag
_atom_type_scat_source
C C 0.0033 0.0016 'International Tables Vol C Tables 4.2.6.8 and 6.1.1.4'
H H 0.0000 0.0000 'International Tables Vol C Tables 4.2.6.8 and 6.1.1.4'
N N 0.0061 0.0033 'International Tables Vol C Tables 4.2.6.8 and 6.1.1.4'
O O 0.0106 0.0060 'International Tables Vol C Tables 4.2.6.8 and 6.1.1.4'
Cu Cu 0.3201 1.2651 'International Tables Vol C Tables 4.2.6.8 and 6.1.1.4'

loop_
_geom_angle_atom_site_label_1
_geom_angle_atom_site_label_2
_geom_angle_atom_site_label_3
_geom_angle
N2 Cu1 O4 94.80(11)
N2 Cu1 O1 97.83(11)
O4 Cu1 O1 164.24(12)
N2 Cu1 N1A 154.4(2)
O4 Cu1 N1A 82.31(18)
O1 Cu1 N1A 82.23(18)
N2 Cu1 N1 176.33(19)
O4 Cu1 N1 83.73(17)
O1 Cu1 N1 84.19(16)
N1A Cu1 N1 28.8(2)
N2 Cu1 O5 96.90(13)
O4 Cu1 O5 95.58(13)
O1 Cu1 O5 92.23(13)
N1A Cu1 O5 108.7(2)
N1 Cu1 O5 79.9(2)
C4 O4 Cu1 114.4(2)
C1 O1 Cu1 114.0(2)
O2 C1 O1 124.9(3)
O2 C1 C2 118.1(3)
O1 C1 C2 117.0(3)
N3 C7 C6 122.9(3)
N3 C7 C8 120.6(3)
C6 C7 C8 116.6(3)
O3 C4 O4 123.7(3)
O3 C4 C3 119.7(3)
O4 C4 C3 116.5(3)
N1 C3 C4 112.6(4)
N1A C3 C4 108.3(4)
N1 C3 H3A 109.1
N1A C3 H3A 73.3
C4 C3 H3A 109.1
N1 C3 H3B 109.1
N1A C3 H3B 139.6
C4 C3 H3B 109.1
H3A C3 H3B 107.8
N1 C2 C1 111.1(3)
N1A C2 C1 109.1(3)
N1 C2 H2A 109.4
N1A C2 H2A 138.1
C1 C2 H2A 109.4
N1 C2 H2B 109.4
N1A C2 H2B 73.5
C1 C2 H2B 109.4
H2A C2 H2B 108.0
C7 N3 H3C 120.0
C7 N3 H3D 120.0
H3C N3 H3D 120.0
C5 N2 C9 116.0(3)
C5 N2 Cu1 123.5(2)
C9 N2 Cu1 120.5(2)
N2 C9 C8 123.9(3)
N2 C9 H9 118.0
C8 C9 H9 118.0
N2 C5 C6 124.0(3)
N2 C5 H5 118.0
C6 C5 H5 118.0
C9 C8 C7 119.9(3)
C9 C8 H8 120.1
C7 C8 H8 120.1
Cu1 O5 H1O5 104.3
Cu1 O5 H2O5 139.1
H1O5 O5 H2O5 116.4
C3 N1 C2 119.3(5)
C3 N1 Cu1 105.8(3)
C2 N1 Cu1 106.0(3)
C3 N1 H11 106(5)
C2 N1 H11 103(5)
Cu1 N1 H11 117(5)
C3 N1A C2 117.1(5)
C3 N1A Cu1 107.6(4)
C2 N1A Cu1 107.0(4)
C5 C6 C7 119.6(3)
C5 C6 H6 120.2
C7 C6 H6 120.2

loop_
_geom_bond_atom_site_label_1
_geom_bond_atom_site_label_2
_geom_bond_distance
Cu1 N2 1.957(3)
Cu1 O4 1.975(3)
Cu1 O1 1.981(3)
Cu1 N1A 1.988(6)
Cu1 N1 2.031(6)
Cu1 O5 2.288(4)
O4 C4 1.260(5)
O1 C1 1.269(4)
O2 C1 1.238(4)
C1 C2 1.511(5)
C7 N3 1.344(5)
C7 C6 1.392(5)
C7 C8 1.400(5)
O3 C4 1.232(4)
C4 C3 1.522(5)
C3 N1 1.441(6)
C3 N1A 1.448(7)
C3 H3A 0.9700
C3 H3B 0.9700
C2 N1 1.462(6)
C2 N1A 1.490(6)
C2 H2A 0.9700
C2 H2B 0.9700
N3 H3C 0.8600
N3 H3D 0.8600
N2 C5 1.344(4)
N2 C9 1.347(5)
C9 C8 1.357(5)
C9 H9 0.9300
C5 C6 1.366(5)
C5 H5 0.9300
C8 H8 0.9300
O5 H1O5 0.8869
O5 H2O5 0.7743
N1 H11 0.67(5)
C6 H6 0.9300

loop_
_geom_torsion_atom_site_label_1
_geom_torsion_atom_site_label_2
_geom_torsion_atom_site_label_3
_geom_torsion_atom_site_label_4
_geom_torsion
N2 Cu1 O4 C4 -169.1(3)
O1 Cu1 O4 C4 -25.8(6)
N1A Cu1 O4 C4 -14.7(3)
N1 Cu1 O4 C4 14.3(3)
O5 Cu1 O4 C4 93.5(3)
N2 Cu1 O1 C1 177.0(3)
O4 Cu1 O1 C1 34.0(6)
N1A Cu1 O1 C1 22.8(3)
N1 Cu1 O1 C1 -6.1(3)
O5 Cu1 O1 C1 -85.7(3)
Cu1 O1 C1 O2 170.7(3)
Cu1 O1 C1 C2 -9.8(4)
Cu1 O4 C4 O3 176.2(3)
Cu1 O4 C4 C3 -2.0(4)
O3 C4 C3 N1 163.6(4)
O4 C4 C3 N1 -18.1(5)
O3 C4 C3 N1A -153.3(4)
O4 C4 C3 N1A 25.0(5)
O2 C1 C2 N1 -153.1(4)
O1 C1 C2 N1 27.4(5)
O2 C1 C2 N1A 164.7(4)
O1 C1 C2 N1A -14.9(5)
O4 Cu1 N2 C5 9.4(3)
O1 Cu1 N2 C5 -161.2(3)
N1A Cu1 N2 C5 -72.9(5)
O5 Cu1 N2 C5 105.6(3)
O4 Cu1 N2 C9 -171.0(3)
O1 Cu1 N2 C9 18.4(3)
N1A Cu1 N2 C9 106.8(5)
O5 Cu1 N2 C9 -74.8(3)
C5 N2 C9 C8 2.0(5)
Cu1 N2 C9 C8 -177.6(3)
C9 N2 C5 C6 -1.0(6)
Cu1 N2 C5 C6 178.6(3)
N2 C9 C8 C7 -0.5(6)
N3 C7 C8 C9 178.5(3)
C6 C7 C8 C9 -2.1(5)
N1A C3 N1 C2 54.1(5)
C4 C3 N1 C2 146.2(4)
N1A C3 N1 Cu1 -65.1(5)
C4 C3 N1 Cu1 27.1(5)
N1A C2 N1 C3 -53.3(6)
C1 C2 N1 C3 -148.1(4)
N1A C2 N1 Cu1 65.7(5)
C1 C2 N1 Cu1 -29.1(4)
O4 Cu1 N1 C3 -22.5(3)
O1 Cu1 N1 C3 147.4(4)
N1A Cu1 N1 C3 63.0(5)
O5 Cu1 N1 C3 -119.3(4)
O4 Cu1 N1 C2 -150.1(4)
O1 Cu1 N1 C2 19.8(3)
N1A Cu1 N1 C2 -64.6(5)
O5 Cu1 N1 C2 113.1(4)
N1 C3 N1A C2 -51.1(5)
C4 C3 N1A C2 -154.7(4)
N1 C3 N1A Cu1 69.3(5)
C4 C3 N1A Cu1 -34.3(5)
N1 C2 N1A C3 51.4(5)
C1 C2 N1A C3 151.8(5)
N1 C2 N1A Cu1 -69.4(5)
C1 C2 N1A Cu1 31.0(5)
N2 Cu1 N1A C3 112.5(5)
O4 Cu1 N1A C3 27.4(4)
O1 Cu1 N1A C3 -155.6(4)
N1 Cu1 N1A C3 -63.5(5)
O5 Cu1 N1A C3 -65.9(4)
N2 Cu1 N1A C2 -120.9(4)
O4 Cu1 N1A C2 154.0(4)
O1 Cu1 N1A C2 -29.0(4)
N1 Cu1 N1A C2 63.1(5)
O5 Cu1 N1A C2 60.7(4)
N2 C5 C6 C7 -1.6(6)
N3 C7 C6 C5 -177.6(4)
C8 C7 C6 C5 3.0(5)
